data_1542871
loop_
_publ_author_name
'Hlina, Johann'
'Zitz, Rainer'
'Wagner, Harald'
'Stella, Filippo'
'Baumgartner, Judith'
'Marschner, Christoph'

_publ_section_title
;
 \s-Bond electron delocalization of branched oligogermanes and germanium
 containing oligosilanes
;
_journal_name_full 'Inorganica Chimica Acta'
_journal_page_first 120
_journal_page_last 133
_journal_paper_doi 10.1016/j.ica.2014.07.005
_journal_volume 422
_journal_year 2014
_chemical_formula_sum 'C30 H90 Ge8 Si6'
_chemical_formula_weight 1200.28
_chemical_name_systematic
; 
 ? 
;
_space_group_IT_number 14
_symmetry_cell_setting monoclinic
_symmetry_space_group_name_Hall '-P 2ybc'
_symmetry_space_group_name_H-M 'P 1 21/c 1'
_atom_sites_solution_hydrogens geom
_atom_sites_solution_primary direct
_atom_sites_solution_secondary difmap
_audit_creation_method SHELXL-97
_cell_angle_alpha 90.00
_cell_angle_beta 94.27(3)
_cell_angle_gamma 90.00
_cell_formula_units_Z 4
_cell_length_a 14.566(3)
_cell_length_b 9.7242(19)
_cell_length_c 41.632(8)
_cell_measurement_reflns_used 3877
_cell_measurement_temperature 136(2)
_cell_measurement_theta_max 48.015
_cell_measurement_theta_min 4.301
_cell_volume 5881(2)
_computing_cell_refinement 'Bruker XSCANS'
_computing_data_collection 'Bruker XSCANS'
_computing_data_reduction 'Bruker SHELXTL'
_computing_molecular_graphics 'Bruker SHELXTL'
_computing_publication_material 'Bruker SHELXTL'
_computing_structure_refinement 'SHELXL-97 (Sheldrick, 1997)'
_computing_structure_solution 'SHELXS-97 (Sheldrick, 1990)'
_diffrn_ambient_temperature 136(2)
_diffrn_measured_fraction_theta_full 0.999
_diffrn_measured_fraction_theta_max 0.999
_diffrn_measurement_device_type 'SMART APEX'
_diffrn_measurement_method '\w scans'
_diffrn_radiation_monochromator graphite
_diffrn_radiation_source 'fine-focus sealed tube'
_diffrn_radiation_type MoK\a
_diffrn_radiation_wavelength 0.71073
_diffrn_reflns_av_R_equivalents 0.1616
_diffrn_reflns_av_sigmaI/netI 0.1551
_diffrn_reflns_limit_h_max 17
_diffrn_reflns_limit_h_min -17
_diffrn_reflns_limit_k_max 11
_diffrn_reflns_limit_k_min -11
_diffrn_reflns_limit_l_max 49
_diffrn_reflns_limit_l_min -48
_diffrn_reflns_number 41131
_diffrn_reflns_theta_full 25.00
_diffrn_reflns_theta_max 25.00
_diffrn_reflns_theta_min 1.40
_exptl_absorpt_coefficient_mu 4.170
_exptl_absorpt_correction_T_max 0.6345
_exptl_absorpt_correction_T_min 0.3314
_exptl_absorpt_correction_type multi-scan
_exptl_absorpt_process_details SADABS
_exptl_crystal_colour colorless
_exptl_crystal_density_diffrn 1.356
_exptl_crystal_density_method 'not measured'
_exptl_crystal_description plates
_exptl_crystal_F_000 2440
_exptl_crystal_size_max 0.34
_exptl_crystal_size_mid 0.20
_exptl_crystal_size_min 0.12
_refine_diff_density_max 0.929
_refine_diff_density_min -0.563
_refine_diff_density_rms 0.123
_refine_ls_extinction_method none
_refine_ls_goodness_of_fit_ref 1.087
_refine_ls_hydrogen_treatment constr
_refine_ls_matrix_type full
_refine_ls_number_parameters 427
_refine_ls_number_reflns 10362
_refine_ls_number_restraints 0
_refine_ls_restrained_S_all 1.087
_refine_ls_R_factor_all 0.1267
_refine_ls_R_factor_gt 0.0962
_refine_ls_shift/su_max 0.008
_refine_ls_shift/su_mean 0.000
_refine_ls_structure_factor_coef Fsqd
_refine_ls_weighting_details 'calc w=1/[\s^2^(Fo^2^)+(0.0400P)^2^+0.0000P] where P=(Fo^2^+2Fc^2^)/3'
_refine_ls_weighting_scheme calc
_refine_ls_wR_factor_gt 0.1439
_refine_ls_wR_factor_ref 0.1697
_reflns_number_gt 5691
_reflns_number_total 10362
_reflns_threshold_expression >2sigma(I)
_cod_data_source_file all.cif
_cod_data_source_block 22_672j
_cod_original_sg_symbol_H-M P2(1)/c
_cod_database_code 1542871

loop_
_symmetry_equiv_pos_as_xyz
'x, y, z'
'-x, y+1/2, -z+1/2'
'-x, -y, -z'
'x, -y-1/2, z-1/2'

loop_
_atom_site_label
_atom_site_type_symbol
_atom_site_fract_x
_atom_site_fract_y
_atom_site_fract_z
_atom_site_U_iso_or_equiv
_atom_site_adp_type
_atom_site_occupancy
_atom_site_symmetry_multiplicity
_atom_site_calc_flag
_atom_site_refinement_flags
_atom_site_disorder_assembly
_atom_site_disorder_group
Ge1 Ge 0.27699(8) 0.47034(11) -0.09199(3) 0.0383(3) Uani 1 1 d . . .
Ge2 Ge 0.18251(9) 0.64635(12) -0.12020(3) 0.0477(4) Uani 1 1 d . . .
Ge3 Ge 0.42892(9) 0.57243(15) -0.08335(4) 0.0658(4) Uani 1 1 d . . .
Ge4 Ge 0.28565(10) 0.27715(13) -0.12873(3) 0.0556(4) Uani 1 1 d . . .
Ge5 Ge 0.23159(8) -0.21227(11) 0.19668(3) 0.0370(3) Uani 1 1 d . . .
Ge6 Ge 0.36101(9) -0.09229(13) 0.22442(3) 0.0540(4) Uani 1 1 d . . .
Ge7 Ge 0.09082(9) -0.14008(13) 0.21986(3) 0.0503(4) Uani 1 1 d . . .
Ge8 Ge 0.25499(9) -0.45325(13) 0.21168(3) 0.0537(4) Uani 1 1 d . . .
Si1 Si 0.2082(2) 0.4205(3) -0.04257(8) 0.0504(9) Uani 1 1 d . . .
Si2 Si 0.2577(3) 0.2179(3) -0.01585(8) 0.0552(10) Uani 1 1 d . . .
Si3 Si 0.2017(2) 0.2065(3) 0.03545(8) 0.0522(9) Uani 1 1 d . . .
Si4 Si 0.2329(3) -0.0092(3) 0.05913(8) 0.0565(10) Uani 1 1 d . . .
Si5 Si 0.2291(3) 0.0108(4) 0.11501(8) 0.0584(10) Uani 1 1 d . . .
Si6 Si 0.2212(2) -0.2064(3) 0.13896(8) 0.0462(9) Uani 1 1 d . . .
C1 C 0.0739(9) 0.5684(13) -0.1431(3) 0.082(5) Uani 1 1 d . . .
H1A H 0.0391 0.6414 -0.1548 0.123 Uiso 1 1 calc R . .
H1B H 0.0352 0.5251 -0.1277 0.123 Uiso 1 1 calc R . .
H1C H 0.0926 0.4992 -0.1585 0.123 Uiso 1 1 calc R . .
C2 C 0.1397(9) 0.7839(12) -0.0901(3) 0.078(4) Uani 1 1 d . . .
H2A H 0.1035 0.8544 -0.1022 0.118 Uiso 1 1 calc R . .
H2B H 0.1929 0.8268 -0.0783 0.118 Uiso 1 1 calc R . .
H2C H 0.1012 0.7389 -0.0749 0.118 Uiso 1 1 calc R . .
C3 C 0.2506(9) 0.7463(13) -0.1513(3) 0.074(4) Uani 1 1 d . . .
H3A H 0.2736 0.6814 -0.1669 0.111 Uiso 1 1 calc R . .
H3B H 0.3026 0.7944 -0.1401 0.111 Uiso 1 1 calc R . .
H3C H 0.2098 0.8133 -0.1627 0.111 Uiso 1 1 calc R . .
C4 C 0.4213(10) 0.7577(12) -0.0671(4) 0.096(5) Uani 1 1 d . . .
H4A H 0.4827 0.7996 -0.0656 0.144 Uiso 1 1 calc R . .
H4B H 0.3975 0.7557 -0.0457 0.144 Uiso 1 1 calc R . .
H4C H 0.3798 0.8120 -0.0818 0.144 Uiso 1 1 calc R . .
C5 C 0.4863(9) 0.5816(15) -0.1244(3) 0.094(5) Uani 1 1 d . . .
H5A H 0.4539 0.6495 -0.1384 0.141 Uiso 1 1 calc R . .
H5B H 0.4827 0.4912 -0.1348 0.141 Uiso 1 1 calc R . .
H5C H 0.5510 0.6086 -0.1204 0.141 Uiso 1 1 calc R . .
C6 C 0.5110(9) 0.4652(14) -0.0532(4) 0.103(6) Uani 1 1 d . . .
H6A H 0.5711 0.5106 -0.0504 0.154 Uiso 1 1 calc R . .
H6B H 0.5187 0.3725 -0.0619 0.154 Uiso 1 1 calc R . .
H6C H 0.4841 0.4589 -0.0324 0.154 Uiso 1 1 calc R . .
C7 C 0.3021(11) 0.3441(14) -0.1724(3) 0.097(5) Uani 1 1 d . . .
H7A H 0.3619 0.3901 -0.1727 0.145 Uiso 1 1 calc R . .
H7B H 0.2529 0.4093 -0.1789 0.145 Uiso 1 1 calc R . .
H7C H 0.2997 0.2663 -0.1874 0.145 Uiso 1 1 calc R . .
C8 C 0.3894(9) 0.1560(14) -0.1164(4) 0.093(5) Uani 1 1 d . . .
H8A H 0.3795 0.1117 -0.0958 0.139 Uiso 1 1 calc R . .
H8B H 0.4463 0.2101 -0.1142 0.139 Uiso 1 1 calc R . .
H8C H 0.3945 0.0856 -0.1330 0.139 Uiso 1 1 calc R . .
C9 C 0.1715(9) 0.1688(12) -0.1319(3) 0.079(4) Uani 1 1 d . . .
H9A H 0.1799 0.0869 -0.1451 0.119 Uiso 1 1 calc R . .
H9B H 0.1212 0.2247 -0.1419 0.119 Uiso 1 1 calc R . .
H9C H 0.1565 0.1408 -0.1103 0.119 Uiso 1 1 calc R . .
C10 C 0.4741(9) -0.1069(15) 0.2021(3) 0.085(5) Uani 1 1 d . . .
H10A H 0.5271 -0.0842 0.2171 0.127 Uiso 1 1 calc R . .
H10B H 0.4713 -0.0428 0.1839 0.127 Uiso 1 1 calc R . .
H10C H 0.4806 -0.2011 0.1942 0.127 Uiso 1 1 calc R . .
C11 C 0.3343(11) 0.1032(12) 0.2309(3) 0.100(6) Uani 1 1 d . . .
H11A H 0.3900 0.1497 0.2400 0.151 Uiso 1 1 calc R . .
H11B H 0.2854 0.1122 0.2457 0.151 Uiso 1 1 calc R . .
H11C H 0.3142 0.1452 0.2101 0.151 Uiso 1 1 calc R . .
C12 C 0.3843(8) -0.1718(14) 0.2677(3) 0.079(4) Uani 1 1 d . . .
H12A H 0.4299 -0.2457 0.2670 0.118 Uiso 1 1 calc R . .
H12B H 0.3268 -0.2091 0.2749 0.118 Uiso 1 1 calc R . .
H12C H 0.4079 -0.1003 0.2827 0.118 Uiso 1 1 calc R . .
C13 C 0.0417(10) 0.0344(13) 0.2045(4) 0.100(5) Uani 1 1 d . . .
H13A H 0.0222 0.0271 0.1815 0.149 Uiso 1 1 calc R . .
H13B H 0.0893 0.1054 0.2076 0.149 Uiso 1 1 calc R . .
H13C H -0.0112 0.0592 0.2165 0.149 Uiso 1 1 calc R . .
C14 C 0.1104(9) -0.1247(13) 0.2670(3) 0.068(4) Uani 1 1 d . . .
H14A H 0.1456 -0.0411 0.2725 0.102 Uiso 1 1 calc R . .
H14B H 0.1445 -0.2051 0.2755 0.102 Uiso 1 1 calc R . .
H14C H 0.0507 -0.1201 0.2763 0.102 Uiso 1 1 calc R . .
C15 C -0.0071(8) -0.2752(14) 0.2110(3) 0.083(5) Uani 1 1 d . . .
H15A H -0.0609 -0.2490 0.2224 0.125 Uiso 1 1 calc R . .
H15B H 0.0146 -0.3660 0.2184 0.125 Uiso 1 1 calc R . .
H15C H -0.0241 -0.2783 0.1878 0.125 Uiso 1 1 calc R . .
C16 C 0.2275(10) -0.4941(14) 0.2557(3) 0.091(5) Uani 1 1 d . . .
H16A H 0.2379 -0.5921 0.2601 0.136 Uiso 1 1 calc R . .
H16B H 0.1631 -0.4713 0.2586 0.136 Uiso 1 1 calc R . .
H16C H 0.2678 -0.4394 0.2707 0.136 Uiso 1 1 calc R . .
C17 C 0.3828(8) -0.5031(13) 0.2082(3) 0.078(4) Uani 1 1 d . . .
H17A H 0.3986 -0.5815 0.2223 0.117 Uiso 1 1 calc R . .
H17B H 0.4223 -0.4248 0.2147 0.117 Uiso 1 1 calc R . .
H17C H 0.3920 -0.5281 0.1859 0.117 Uiso 1 1 calc R . .
C18 C 0.1785(10) -0.5767(13) 0.1843(4) 0.095(5) Uani 1 1 d . . .
H18A H 0.1820 -0.6698 0.1933 0.142 Uiso 1 1 calc R . .
H18B H 0.2005 -0.5777 0.1626 0.142 Uiso 1 1 calc R . .
H18C H 0.1145 -0.5447 0.1831 0.142 Uiso 1 1 calc R . .
C19 C 0.2304(10) 0.5719(12) -0.0146(3) 0.078(4) Uani 1 1 d . . .
H19A H 0.2088 0.6565 -0.0255 0.117 Uiso 1 1 calc R . .
H19B H 0.2965 0.5791 -0.0085 0.117 Uiso 1 1 calc R . .
H19C H 0.1972 0.5586 0.0048 0.117 Uiso 1 1 calc R . .
C20 C 0.0811(8) 0.4088(14) -0.0519(3) 0.085(5) Uani 1 1 d . . .
H20A H 0.0503 0.4047 -0.0318 0.127 Uiso 1 1 calc R . .
H20B H 0.0665 0.3256 -0.0646 0.127 Uiso 1 1 calc R . .
H20C H 0.0595 0.4898 -0.0643 0.127 Uiso 1 1 calc R . .
C21 C 0.3876(9) 0.2027(16) -0.0125(4) 0.103(6) Uani 1 1 d . . .
H21A H 0.4055 0.1138 -0.0028 0.154 Uiso 1 1 calc R . .
H21B H 0.4140 0.2771 0.0011 0.154 Uiso 1 1 calc R . .
H21C H 0.4105 0.2092 -0.0340 0.154 Uiso 1 1 calc R . .
C22 C 0.2124(12) 0.0653(12) -0.0390(3) 0.107(6) Uani 1 1 d . . .
H22A H 0.2307 0.0708 -0.0612 0.161 Uiso 1 1 calc R . .
H22B H 0.1451 0.0636 -0.0393 0.161 Uiso 1 1 calc R . .
H22C H 0.2377 -0.0188 -0.0289 0.161 Uiso 1 1 calc R . .
C23 C 0.2512(12) 0.3466(14) 0.0617(3) 0.117(7) Uani 1 1 d . . .
H23A H 0.2305 0.3361 0.0834 0.175 Uiso 1 1 calc R . .
H23B H 0.2307 0.4358 0.0528 0.175 Uiso 1 1 calc R . .
H23C H 0.3186 0.3419 0.0627 0.175 Uiso 1 1 calc R . .
C24 C 0.0731(9) 0.2308(17) 0.0319(4) 0.107(6) Uani 1 1 d . . .
H24A H 0.0484 0.2097 0.0526 0.161 Uiso 1 1 calc R . .
H24B H 0.0455 0.1689 0.0152 0.161 Uiso 1 1 calc R . .
H24C H 0.0586 0.3262 0.0259 0.161 Uiso 1 1 calc R . .
C25 C 0.3493(11) -0.0786(16) 0.0490(4) 0.119(7) Uani 1 1 d . . .
H25A H 0.3613 -0.1661 0.0603 0.179 Uiso 1 1 calc R . .
H25B H 0.3975 -0.0123 0.0559 0.179 Uiso 1 1 calc R . .
H25C H 0.3491 -0.0932 0.0257 0.179 Uiso 1 1 calc R . .
C26 C 0.1427(12) -0.1334(14) 0.0422(3) 0.117(7) Uani 1 1 d . . .
H26A H 0.1365 -0.1254 0.0187 0.175 Uiso 1 1 calc R . .
H26B H 0.0836 -0.1121 0.0509 0.175 Uiso 1 1 calc R . .
H26C H 0.1610 -0.2274 0.0482 0.175 Uiso 1 1 calc R . .
C27 C 0.3366(12) 0.1010(15) 0.1317(4) 0.128(8) Uani 1 1 d . . .
H27A H 0.3410 0.1910 0.1213 0.191 Uiso 1 1 calc R . .
H27B H 0.3905 0.0454 0.1274 0.191 Uiso 1 1 calc R . .
H27C H 0.3343 0.1134 0.1549 0.191 Uiso 1 1 calc R . .
C28 C 0.1273(11) 0.1175(14) 0.1239(3) 0.110(6) Uani 1 1 d . . .
H28A H 0.1324 0.1438 0.1467 0.165 Uiso 1 1 calc R . .
H28B H 0.0708 0.0641 0.1192 0.165 Uiso 1 1 calc R . .
H28C H 0.1253 0.2004 0.1105 0.165 Uiso 1 1 calc R . .
C29 C 0.3142(10) -0.3200(13) 0.1246(3) 0.085(5) Uani 1 1 d . . .
H29A H 0.3074 -0.4131 0.1331 0.128 Uiso 1 1 calc R . .
H29B H 0.3746 -0.2831 0.1322 0.128 Uiso 1 1 calc R . .
H29C H 0.3091 -0.3230 0.1010 0.128 Uiso 1 1 calc R . .
C30 C 0.1076(9) -0.2868(14) 0.1244(3) 0.090(5) Uani 1 1 d . . .
H30A H 0.1120 -0.3870 0.1265 0.136 Uiso 1 1 calc R . .
H30B H 0.0929 -0.2626 0.1017 0.136 Uiso 1 1 calc R . .
H30C H 0.0590 -0.2526 0.1374 0.136 Uiso 1 1 calc R . .

loop_
_atom_site_aniso_label
_atom_site_aniso_U_11
_atom_site_aniso_U_22
_atom_site_aniso_U_33
_atom_site_aniso_U_23
_atom_site_aniso_U_13
_atom_site_aniso_U_12
Ge1 0.0416(7) 0.0393(7) 0.0339(7) -0.0011(5) 0.0028(6) -0.0033(6)
Ge2 0.0544(9) 0.0431(7) 0.0451(8) -0.0021(6) 0.0000(7) -0.0050(6)
Ge3 0.0486(9) 0.0687(10) 0.0794(11) 0.0070(8) 0.0003(8) -0.0108(7)
Ge4 0.0749(10) 0.0474(8) 0.0453(8) -0.0042(6) 0.0094(7) 0.0033(7)
Ge5 0.0360(7) 0.0373(7) 0.0377(7) 0.0006(5) 0.0022(6) -0.0001(5)
Ge6 0.0504(9) 0.0607(9) 0.0503(8) -0.0014(7) -0.0005(7) -0.0120(7)
Ge7 0.0493(8) 0.0550(8) 0.0471(8) 0.0012(6) 0.0077(7) 0.0043(6)
Ge8 0.0521(9) 0.0446(8) 0.0640(9) 0.0071(7) 0.0006(7) 0.0035(6)
Si1 0.061(2) 0.051(2) 0.040(2) 0.0004(16) 0.0079(18) 0.0005(17)
Si2 0.077(3) 0.051(2) 0.039(2) 0.0027(17) 0.0109(19) 0.0006(19)
Si3 0.067(3) 0.054(2) 0.0351(19) -0.0004(16) 0.0059(18) 0.0019(18)
Si4 0.075(3) 0.054(2) 0.042(2) 0.0029(17) 0.0102(19) 0.0009(19)
Si5 0.077(3) 0.056(2) 0.043(2) 0.0058(17) 0.001(2) -0.0082(19)
Si6 0.045(2) 0.048(2) 0.045(2) 0.0037(16) 0.0005(17) -0.0061(16)
C1 0.067(10) 0.091(11) 0.083(11) -0.007(8) -0.036(8) -0.022(8)
C2 0.095(11) 0.058(9) 0.083(11) -0.005(8) 0.010(9) 0.004(8)
C3 0.095(11) 0.081(10) 0.047(8) 0.012(7) 0.014(8) -0.005(8)
C4 0.094(12) 0.062(10) 0.127(14) -0.015(9) -0.030(10) -0.021(8)
C5 0.067(10) 0.113(13) 0.104(12) 0.022(10) 0.019(9) -0.021(9)
C6 0.065(10) 0.101(12) 0.134(14) 0.036(11) -0.049(10) -0.020(9)
C7 0.165(17) 0.080(11) 0.049(9) -0.003(8) 0.030(10) 0.006(10)
C8 0.076(11) 0.093(11) 0.108(13) -0.001(9) 0.004(10) 0.016(9)
C9 0.100(12) 0.069(9) 0.068(10) -0.012(7) -0.005(9) -0.022(8)
C10 0.067(10) 0.133(14) 0.057(9) -0.007(9) 0.014(8) -0.028(9)
C11 0.155(16) 0.050(9) 0.094(12) -0.008(8) -0.007(11) -0.034(9)
C12 0.049(9) 0.131(13) 0.054(9) 0.002(8) -0.013(7) -0.006(8)
C13 0.105(13) 0.080(11) 0.121(13) 0.023(10) 0.056(11) 0.032(9)
C14 0.072(10) 0.090(10) 0.043(8) -0.006(7) 0.007(7) 0.000(8)
C15 0.050(9) 0.124(13) 0.077(11) -0.011(9) 0.005(8) -0.011(8)
C16 0.094(12) 0.097(12) 0.082(11) 0.030(9) 0.018(9) 0.005(9)
C17 0.071(10) 0.067(9) 0.098(11) 0.015(8) 0.017(9) 0.025(7)
C18 0.094(12) 0.056(9) 0.127(14) -0.001(9) -0.041(11) -0.008(8)
C19 0.128(13) 0.068(9) 0.039(8) -0.015(7) 0.017(8) 0.000(9)
C20 0.066(10) 0.102(12) 0.091(11) 0.025(9) 0.032(9) -0.019(8)
C21 0.067(11) 0.137(15) 0.107(13) 0.044(11) 0.022(10) 0.005(10)
C22 0.23(2) 0.043(8) 0.051(9) -0.019(7) 0.014(11) -0.020(10)
C23 0.21(2) 0.071(11) 0.062(10) -0.004(8) -0.033(12) -0.024(11)
C24 0.072(11) 0.156(16) 0.099(13) 0.042(11) 0.037(10) 0.029(11)
C25 0.144(16) 0.125(14) 0.097(13) 0.062(11) 0.070(12) 0.053(12)
C26 0.23(2) 0.074(11) 0.044(9) -0.003(8) 0.013(11) -0.036(12)
C27 0.159(17) 0.099(13) 0.113(14) 0.042(10) -0.068(13) -0.081(12)
C28 0.170(17) 0.093(12) 0.074(11) 0.013(9) 0.054(11) 0.053(11)
C29 0.102(12) 0.086(11) 0.070(10) 0.013(8) 0.026(9) 0.019(9)
C30 0.085(12) 0.102(12) 0.082(11) 0.015(9) -0.009(9) -0.045(9)

loop_
_atom_type_symbol
_atom_type_description
_atom_type_scat_dispersion_real
_atom_type_scat_dispersion_imag
_atom_type_scat_source
C C 0.0033 0.0016 'International Tables Vol C Tables 4.2.6.8 and 6.1.1.4'
H H 0.0000 0.0000 'International Tables Vol C Tables 4.2.6.8 and 6.1.1.4'
Ge Ge 0.1547 1.8001 'International Tables Vol C Tables 4.2.6.8 and 6.1.1.4'
Si Si 0.0817 0.0704 'International Tables Vol C Tables 4.2.6.8 and 6.1.1.4'

loop_
_geom_angle_atom_site_label_1
_geom_angle_atom_site_label_2
_geom_angle_atom_site_label_3
_geom_angle
_geom_angle_site_symmetry_1
_geom_angle_site_symmetry_3
Si1 Ge1 Ge3 112.90(10) . .
Si1 Ge1 Ge4 115.29(10) . .
Ge3 Ge1 Ge4 108.64(7) . .
Si1 Ge1 Ge2 107.28(10) . .
Ge3 Ge1 Ge2 105.04(6) . .
Ge4 Ge1 Ge2 107.02(6) . .
C1 Ge2 C3 107.7(6) . .
C1 Ge2 C2 107.1(6) . .
C3 Ge2 C2 106.6(5) . .
C1 Ge2 Ge1 111.9(4) . .
C3 Ge2 Ge1 111.9(4) . .
C2 Ge2 Ge1 111.4(4) . .
C4 Ge3 C5 107.6(6) . .
C4 Ge3 C6 108.6(6) . .
C5 Ge3 C6 107.6(6) . .
C4 Ge3 Ge1 111.0(4) . .
C5 Ge3 Ge1 109.4(4) . .
C6 Ge3 Ge1 112.4(4) . .
C8 Ge4 C7 107.4(6) . .
C8 Ge4 C9 109.2(6) . .
C7 Ge4 C9 106.1(6) . .
C8 Ge4 Ge1 112.1(4) . .
C7 Ge4 Ge1 110.0(4) . .
C9 Ge4 Ge1 111.9(4) . .
Si6 Ge5 Ge7 113.47(10) . .
Si6 Ge5 Ge6 116.94(10) . .
Ge7 Ge5 Ge6 108.62(6) . .
Si6 Ge5 Ge8 106.05(9) . .
Ge7 Ge5 Ge8 106.32(6) . .
Ge6 Ge5 Ge8 104.49(6) . .
C10 Ge6 C11 108.5(6) . .
C10 Ge6 C12 108.2(5) . .
C11 Ge6 C12 106.2(6) . .
C10 Ge6 Ge5 113.0(4) . .
C11 Ge6 Ge5 112.0(4) . .
C12 Ge6 Ge5 108.7(4) . .
C13 Ge7 C15 106.3(6) . .
C13 Ge7 C14 106.6(6) . .
C15 Ge7 C14 106.8(5) . .
C13 Ge7 Ge5 115.1(4) . .
C15 Ge7 Ge5 110.9(4) . .
C14 Ge7 Ge5 110.7(4) . .
C17 Ge8 C16 106.6(6) . .
C17 Ge8 C18 108.2(6) . .
C16 Ge8 C18 106.1(6) . .
C17 Ge8 Ge5 109.7(4) . .
C16 Ge8 Ge5 113.7(4) . .
C18 Ge8 Ge5 112.2(4) . .
C20 Si1 C19 107.3(6) . .
C20 Si1 Si2 108.2(4) . .
C19 Si1 Si2 109.2(4) . .
C20 Si1 Ge1 107.7(4) . .
C19 Si1 Ge1 107.9(4) . .
Si2 Si1 Ge1 116.20(16) . .
C22 Si2 C21 106.8(8) . .
C22 Si2 Si3 107.5(5) . .
C21 Si2 Si3 110.0(5) . .
C22 Si2 Si1 109.8(5) . .
C21 Si2 Si1 111.7(5) . .
Si3 Si2 Si1 110.84(18) . .
C23 Si3 C24 107.2(8) . .
C23 Si3 Si2 110.8(5) . .
C24 Si3 Si2 109.5(5) . .
C23 Si3 Si4 110.7(5) . .
C24 Si3 Si4 107.8(5) . .
Si2 Si3 Si4 110.81(18) . .
C26 Si4 C25 107.4(8) . .
C26 Si4 Si5 111.0(4) . .
C25 Si4 Si5 109.7(5) . .
C26 Si4 Si3 107.9(5) . .
C25 Si4 Si3 111.9(5) . .
Si5 Si4 Si3 108.97(18) . .
C28 Si5 C27 108.6(8) . .
C28 Si5 Si4 108.8(5) . .
C27 Si5 Si4 109.0(6) . .
C28 Si5 Si6 110.5(5) . .
C27 Si5 Si6 109.2(5) . .
Si4 Si5 Si6 110.72(18) . .
C29 Si6 C30 106.8(7) . .
C29 Si6 Si5 109.6(4) . .
C30 Si6 Si5 107.8(4) . .
C29 Si6 Ge5 108.1(4) . .
C30 Si6 Ge5 107.5(4) . .
Si5 Si6 Ge5 116.55(16) . .

loop_
_geom_bond_atom_site_label_1
_geom_bond_atom_site_label_2
_geom_bond_distance
_geom_bond_site_symmetry_2
Ge1 Si1 2.404(4) .
Ge1 Ge3 2.4278(18) .
Ge1 Ge4 2.4319(17) .
Ge1 Ge2 2.4417(17) .
Ge2 C1 1.940(11) .
Ge2 C3 1.950(11) .
Ge2 C2 1.965(12) .
Ge3 C4 1.931(12) .
Ge3 C5 1.958(13) .
Ge3 C6 1.967(12) .
Ge4 C8 1.954(12) .
Ge4 C7 1.961(12) .
Ge4 C9 1.964(12) .
Ge5 Si6 2.397(3) .
Ge5 Ge7 2.4336(18) .
Ge5 Ge6 2.4341(17) .
Ge5 Ge8 2.4424(17) .
Ge6 C10 1.955(12) .
Ge6 C11 1.962(13) .
Ge6 C12 1.966(12) .
Ge7 C13 1.932(12) .
Ge7 C15 1.954(12) .
Ge7 C14 1.966(11) .
Ge8 C17 1.940(12) .
Ge8 C16 1.946(13) .
Ge8 C18 1.948(12) .
Si1 C20 1.867(13) .
Si1 C19 1.890(11) .
Si1 Si2 2.349(5) .
Si2 C22 1.864(12) .
Si2 C21 1.893(13) .
Si2 Si3 2.345(5) .
Si3 C23 1.858(13) .
Si3 C24 1.882(13) .
Si3 Si4 2.348(5) .
Si4 C26 1.883(14) .
Si4 C25 1.901(14) .
Si4 Si5 2.339(5) .
Si5 C28 1.869(14) .
Si5 C27 1.881(13) .
Si5 Si6 2.342(5) .
Si6 C29 1.880(13) .
Si6 C30 1.889(12) .

loop_
_geom_torsion_atom_site_label_1
_geom_torsion_atom_site_label_2
_geom_torsion_atom_site_label_3
_geom_torsion_atom_site_label_4
_geom_torsion
_geom_torsion_site_symmetry_1
_geom_torsion_site_symmetry_2
_geom_torsion_site_symmetry_3
_geom_torsion_site_symmetry_4
Si1 Ge1 Ge2 C1 -80.6(5) . . . .
Ge3 Ge1 Ge2 C1 159.0(5) . . . .
Ge4 Ge1 Ge2 C1 43.7(5) . . . .
Si1 Ge1 Ge2 C3 158.5(4) . . . .
Ge3 Ge1 Ge2 C3 38.1(4) . . . .
Ge4 Ge1 Ge2 C3 -77.3(4) . . . .
Si1 Ge1 Ge2 C2 39.2(4) . . . .
Ge3 Ge1 Ge2 C2 -81.2(4) . . . .
Ge4 Ge1 Ge2 C2 163.5(4) . . . .
Si1 Ge1 Ge3 C4 -70.3(5) . . . .
Ge4 Ge1 Ge3 C4 160.5(5) . . . .
Ge2 Ge1 Ge3 C4 46.2(5) . . . .
Si1 Ge1 Ge3 C5 171.1(5) . . . .
Ge4 Ge1 Ge3 C5 41.9(5) . . . .
Ge2 Ge1 Ge3 C5 -72.4(5) . . . .
Si1 Ge1 Ge3 C6 51.6(6) . . . .
Ge4 Ge1 Ge3 C6 -77.6(5) . . . .
Ge2 Ge1 Ge3 C6 168.2(5) . . . .
Si1 Ge1 Ge4 C8 -80.1(5) . . . .
Ge3 Ge1 Ge4 C8 47.7(5) . . . .
Ge2 Ge1 Ge4 C8 160.6(5) . . . .
Si1 Ge1 Ge4 C7 160.5(5) . . . .
Ge3 Ge1 Ge4 C7 -71.6(5) . . . .
Ge2 Ge1 Ge4 C7 41.3(5) . . . .
Si1 Ge1 Ge4 C9 42.9(4) . . . .
Ge3 Ge1 Ge4 C9 170.7(4) . . . .
Ge2 Ge1 Ge4 C9 -76.3(4) . . . .
Si6 Ge5 Ge6 C10 -36.7(5) . . . .
Ge7 Ge5 Ge6 C10 -166.7(5) . . . .
Ge8 Ge5 Ge6 C10 80.2(5) . . . .
Si6 Ge5 Ge6 C11 86.2(5) . . . .
Ge7 Ge5 Ge6 C11 -43.8(5) . . . .
Ge8 Ge5 Ge6 C11 -156.9(5) . . . .
Si6 Ge5 Ge6 C12 -156.8(4) . . . .
Ge7 Ge5 Ge6 C12 73.2(4) . . . .
Ge8 Ge5 Ge6 C12 -39.9(4) . . . .
Si6 Ge5 Ge7 C13 -51.6(5) . . . .
Ge6 Ge5 Ge7 C13 80.3(5) . . . .
Ge8 Ge5 Ge7 C13 -167.7(5) . . . .
Si6 Ge5 Ge7 C15 69.1(4) . . . .
Ge6 Ge5 Ge7 C15 -159.0(4) . . . .
Ge8 Ge5 Ge7 C15 -47.1(4) . . . .
Si6 Ge5 Ge7 C14 -172.6(4) . . . .
Ge6 Ge5 Ge7 C14 -40.7(4) . . . .
Ge8 Ge5 Ge7 C14 71.3(4) . . . .
Si6 Ge5 Ge8 C17 79.0(5) . . . .
Ge7 Ge5 Ge8 C17 -159.9(4) . . . .
Ge6 Ge5 Ge8 C17 -45.1(4) . . . .
Si6 Ge5 Ge8 C16 -161.8(5) . . . .
Ge7 Ge5 Ge8 C16 -40.7(5) . . . .
Ge6 Ge5 Ge8 C16 74.1(5) . . . .
Si6 Ge5 Ge8 C18 -41.3(5) . . . .
Ge7 Ge5 Ge8 C18 79.7(5) . . . .
Ge6 Ge5 Ge8 C18 -165.5(5) . . . .
Ge3 Ge1 Si1 C20 158.5(5) . . . .
Ge4 Ge1 Si1 C20 -75.8(5) . . . .
Ge2 Ge1 Si1 C20 43.3(5) . . . .
Ge3 Ge1 Si1 C19 43.0(5) . . . .
Ge4 Ge1 Si1 C19 168.6(5) . . . .
Ge2 Ge1 Si1 C19 -72.3(5) . . . .
Ge3 Ge1 Si1 Si2 -80.03(18) . . . .
Ge4 Ge1 Si1 Si2 45.6(2) . . . .
Ge2 Ge1 Si1 Si2 164.73(15) . . . .
C20 Si1 Si2 C22 50.5(8) . . . .
C19 Si1 Si2 C22 166.9(7) . . . .
Ge1 Si1 Si2 C22 -70.7(6) . . . .
C20 Si1 Si2 C21 168.8(7) . . . .
C19 Si1 Si2 C21 -74.7(7) . . . .
Ge1 Si1 Si2 C21 47.6(6) . . . .
C20 Si1 Si2 Si3 -68.1(5) . . . .
C19 Si1 Si2 Si3 48.3(5) . . . .
Ge1 Si1 Si2 Si3 170.65(16) . . . .
C22 Si2 Si3 C23 175.1(8) . . . .
C21 Si2 Si3 C23 59.2(8) . . . .
Si1 Si2 Si3 C23 -64.9(6) . . . .
C22 Si2 Si3 C24 -66.9(8) . . . .
C21 Si2 Si3 C24 177.2(7) . . . .
Si1 Si2 Si3 C24 53.1(6) . . . .
C22 Si2 Si3 Si4 51.8(6) . . . .
C21 Si2 Si3 Si4 -64.1(6) . . . .
Si1 Si2 Si3 Si4 171.83(19) . . . .
C23 Si3 Si4 C26 155.7(8) . . . .
C24 Si3 Si4 C26 38.8(7) . . . .
Si2 Si3 Si4 C26 -80.9(5) . . . .
C23 Si3 Si4 C25 -86.4(9) . . . .
C24 Si3 Si4 C25 156.7(8) . . . .
Si2 Si3 Si4 C25 37.0(6) . . . .
C23 Si3 Si4 Si5 35.1(7) . . . .
C24 Si3 Si4 Si5 -81.8(6) . . . .
Si2 Si3 Si4 Si5 158.40(19) . . . .
C26 Si4 Si5 C28 -75.1(8) . . . .
C25 Si4 Si5 C28 166.4(8) . . . .
Si3 Si4 Si5 C28 43.6(6) . . . .
C26 Si4 Si5 C27 166.6(8) . . . .
C25 Si4 Si5 C27 48.1(8) . . . .
Si3 Si4 Si5 C27 -74.6(6) . . . .
C26 Si4 Si5 Si6 46.5(6) . . . .
C25 Si4 Si5 Si6 -72.0(6) . . . .
Si3 Si4 Si5 Si6 165.23(19) . . . .
C28 Si5 Si6 C29 171.6(7) . . . .
C27 Si5 Si6 C29 -69.0(8) . . . .
Si4 Si5 Si6 C29 51.0(5) . . . .
C28 Si5 Si6 C30 55.7(8) . . . .
C27 Si5 Si6 C30 175.1(8) . . . .
Si4 Si5 Si6 C30 -64.9(5) . . . .
C28 Si5 Si6 Ge5 -65.3(6) . . . .
C27 Si5 Si6 Ge5 54.2(7) . . . .
Si4 Si5 Si6 Ge5 174.17(17) . . . .
Ge7 Ge5 Si6 C29 -160.2(5) . . . .
Ge6 Ge5 Si6 C29 72.2(5) . . . .
Ge8 Ge5 Si6 C29 -43.8(5) . . . .
Ge7 Ge5 Si6 C30 -45.2(5) . . . .
Ge6 Ge5 Si6 C30 -172.9(5) . . . .
Ge8 Ge5 Si6 C30 71.2(5) . . . .
Ge7 Ge5 Si6 Si5 75.93(18) . . . .
Ge6 Ge5 Si6 Si5 -51.7(2) . . . .
Ge8 Ge5 Si6 Si5 -167.73(15) . . . .
